data_7251075
loop_
_publ_author_name
'Guo, Benyue'
'Hu, Lu'
'Pang, Siping'

_publ_section_title
;
 A methyl-driven strategy enhances sensitivity through the modulation of
 aromaticity
;
_journal_issue 45
_journal_name_full CrystEngComm
_journal_page_first 7328
_journal_page_last 7332
_journal_paper_doi 10.1039/D5CE00871A
_journal_volume 27
_journal_year 2025
_chemical_formula_moiety 'C6 H6 N8 O4, 3(H2 O)'
_chemical_formula_sum 'C6 H12 N8 O7'
_chemical_formula_weight 308.24
_space_group_crystal_system monoclinic
_space_group_IT_number 9
_space_group_name_Hall 'C -2yc'
_space_group_name_H-M_alt 'C 1 c 1'
_atom_sites_solution_hydrogens mixed
_atom_sites_solution_primary dual
_audit_creation_date 2023-11-18
_audit_creation_method
;
Olex2 1.5-alpha
(compiled 2023.08.24 svn.re1ec1418 for OlexSys, GUI svn.r6817)
;
_audit_update_record
;
2024-09-20 deposited with the CCDC.	2025-09-19 downloaded from the CCDC.
;
_cell_angle_alpha 90
_cell_angle_beta 121.962(5)
_cell_angle_gamma 90
_cell_formula_units_Z 4
_cell_length_a 13.8934(19)
_cell_length_b 11.8961(15)
_cell_length_c 8.5408(14)
_cell_measurement_reflns_used 1463
_cell_measurement_temperature 170
_cell_measurement_theta_max 25.813
_cell_measurement_theta_min 2.433
_cell_volume 1197.6(3)
_computing_cell_refinement 'SAINT V8.40A (Bruker, 2019)'
_computing_data_reduction 'SAINT V8.40A (Bruker, 2019)'
_computing_molecular_graphics 'Olex2 1.5-alpha (Dolomanov et al., 2009)'
_computing_publication_material 'Olex2 1.5-alpha (Dolomanov et al., 2009)'
_computing_structure_refinement 'SHELXL 2019/3 (Sheldrick, 2015)'
_computing_structure_solution 'SHELXT  (Sheldrick, 2015)'
_diffrn_ambient_temperature 170
_diffrn_measured_fraction_theta_full 0.990
_diffrn_measured_fraction_theta_max 0.986
_diffrn_measurement_device_type 'Bruker D8 VENTURE'
_diffrn_measurement_method '\f and \w scans'
_diffrn_radiation_type MoK\a
_diffrn_radiation_wavelength 0.71073
_diffrn_reflns_av_R_equivalents 0.0615
_diffrn_reflns_av_unetI/netI 0.0924
_diffrn_reflns_Laue_measured_fraction_full 0.990
_diffrn_reflns_Laue_measured_fraction_max 0.986
_diffrn_reflns_limit_h_max 17
_diffrn_reflns_limit_h_min -17
_diffrn_reflns_limit_k_max 13
_diffrn_reflns_limit_k_min -14
_diffrn_reflns_limit_l_max 10
_diffrn_reflns_limit_l_min -9
_diffrn_reflns_number 4335
_diffrn_reflns_point_group_measured_fraction_full 0.922
_diffrn_reflns_point_group_measured_fraction_max 0.913
_diffrn_reflns_theta_full 25.242
_diffrn_reflns_theta_max 26.378
_diffrn_reflns_theta_min 2.432
_diffrn_source_current 1.4
_diffrn_source_power 0.07
_diffrn_source_voltage 50.0
_diffrn_standards_number 0
_exptl_absorpt_coefficient_mu 0.154
_exptl_absorpt_correction_T_max 0.7454
_exptl_absorpt_correction_T_min 0.4171
_exptl_absorpt_correction_type multi-scan
_exptl_absorpt_process_details
;
SADABS-2016/2 (Bruker,2016/2) was used for absorption correction.
wR2(int) was 0.1282 before and 0.0751 after correction.
The Ratio of minimum to maximum transmission is 0.5596.
The \l/2 correction factor is Not present.
;
_exptl_crystal_colour colourless
_exptl_crystal_colour_primary colourless
_exptl_crystal_density_diffrn 1.710
_exptl_crystal_description block
_exptl_crystal_F_000 640
_exptl_crystal_size_max 0.12
_exptl_crystal_size_mid 0.04
_exptl_crystal_size_min 0.03
_refine_diff_density_max 0.200
_refine_diff_density_min -0.283
_refine_diff_density_rms 0.056
_refine_ls_abs_structure_details
;
 Flack x determined using 627 quotients [(I+)-(I-)]/[(I+)+(I-)]
 (Parsons, Flack and Wagner, Acta Cryst. B69 (2013) 249-259).
;
_refine_ls_abs_structure_Flack -0.3(10)
_refine_ls_extinction_method none
_refine_ls_goodness_of_fit_ref 1.039
_refine_ls_hydrogen_treatment mixed
_refine_ls_matrix_type full
_refine_ls_number_parameters 208
_refine_ls_number_reflns 2237
_refine_ls_number_restraints 4
_refine_ls_restrained_S_all 1.038
_refine_ls_R_factor_all 0.0708
_refine_ls_R_factor_gt 0.0508
_refine_ls_shift/su_max 0.000
_refine_ls_shift/su_mean 0.000
_refine_ls_structure_factor_coef Fsqd
_refine_ls_weighting_details 'w=1/[\s^2^(Fo^2^)+(0.0330P)^2^+0.3486P] where P=(Fo^2^+2Fc^2^)/3'
_refine_ls_weighting_scheme calc
_refine_ls_wR_factor_gt 0.1021
_refine_ls_wR_factor_ref 0.1169
_reflns_Friedel_coverage 0.847
_reflns_Friedel_fraction_full 0.854
_reflns_Friedel_fraction_max 0.840
_reflns_number_gt 1803
_reflns_number_total 2237
_reflns_threshold_expression 'I > 2\s(I)'
_cod_data_source_file d5ce00871a2.cif
_cod_data_source_block mo_20231869_0m
_cod_depositor_comments 'Adding full bibliography for 7251074--7251079.cif.'
_cod_database_code 7251075
_shelx_shelxl_version_number 2019/3
_shelx_space_group_comment
;
The symmetry employed for this shelxl refinement is uniquely defined
by the following loop, which should always be used as a source of
symmetry information in preference to the above space-group names.
They are only intended as comments.
;
_shelx_estimated_absorpt_t_max 0.995
_shelx_estimated_absorpt_t_min 0.982
_olex2_refinement_description
;
1. Fixed Uiso
 At 1.2 times of:
  All N(H) groups
 At 1.5 times of:
  All C(H,H,H) groups, All O(H,H) groups
2. Restrained distances
 N5-H5
 0.87 with sigma of 0.02
 N8-H8
 0.87 with sigma of 0.02
3.a Free rotating group:
 O8(H8A,H8B), O9(H9A,H9B), O7(H7A,H7B)
3.b Aromatic/amide H refined with riding coordinates:
 N3(H3)
3.c Idealised Me refined as rotating group:
 C6(H6A,H6B,H6C)
;
_olex2_submission_special_instructions 'No special instructions were received'

loop_
_space_group_symop_operation_xyz
'x, y, z'
'x, -y, z+1/2'
'x+1/2, y+1/2, z'
'x+1/2, -y+1/2, z+1/2'

loop_
_atom_site_label
_atom_site_type_symbol
_atom_site_fract_x
_atom_site_fract_y
_atom_site_fract_z
_atom_site_U_iso_or_equiv
_atom_site_adp_type
_atom_site_occupancy
_atom_site_site_symmetry_order
_atom_site_calc_flag
_atom_site_refinement_flags_posn
_atom_site_refinement_flags_adp
_atom_site_refinement_flags_occupancy
_atom_site_disorder_assembly
_atom_site_disorder_group
O3 O 0.7454(3) 0.4803(3) 0.8504(5) 0.0297(9) Uani 1 1 d . . . . .
O4 O 0.8314(3) 0.5909(3) 1.0899(5) 0.0324(10) Uani 1 1 d . . . . .
O1 O 0.1689(3) 0.7294(3) -0.0896(5) 0.0294(10) Uani 1 1 d . . . . .
O8 O 0.4769(3) 1.0548(3) 0.9081(5) 0.0324(10) Uani 1 1 d G . . . .
H8A H 0.417528 1.014031 0.835811 0.049 Uiso 1 1 d G U . . .
H8B H 0.519968 1.048022 0.863018 0.049 Uiso 1 1 d G U . . .
O2 O 0.2682(3) 0.8217(3) 0.1669(5) 0.0260(9) Uani 1 1 d . . . . .
O9 O 0.6088(4) 1.0012(4) 0.7713(6) 0.0381(11) Uani 1 1 d G . . . .
H9A H 0.570342 0.986618 0.653655 0.057 Uiso 1 1 d G U . . .
H9B H 0.641769 1.065176 0.780429 0.057 Uiso 1 1 d G U . . .
N4 N 0.5268(3) 0.7146(4) 0.6187(6) 0.0210(10) Uani 1 1 d . . . . .
N1 N 0.2428(3) 0.7314(4) 0.0800(5) 0.0227(11) Uani 1 1 d . . . . .
O7 O 0.6989(4) 0.8295(3) 1.0144(6) 0.0470(13) Uani 1 1 d G . . . .
H7A H 0.671442 0.884638 0.935682 0.070 Uiso 1 1 d G U . . .
H7B H 0.761045 0.856213 1.108189 0.070 Uiso 1 1 d G U . . .
N2 N 0.2898(3) 0.6324(4) 0.1557(6) 0.0219(10) Uani 1 1 d . . . . .
N6 N 0.7484(4) 0.5606(4) 0.9428(6) 0.0254(10) Uani 1 1 d . . . . .
N3 N 0.4353(3) 0.7183(4) 0.4445(6) 0.0211(10) Uani 1 1 d . . . . .
H3 H 0.410973 0.785747 0.397547 0.025 Uiso 1 1 calc R U . . .
N7 N 0.3781(4) 0.4180(4) 0.3483(6) 0.0225(10) Uani 1 1 d . . . . .
N8 N 0.5267(4) 0.4049(4) 0.6390(6) 0.0216(10) Uani 1 1 d D . . . .
N5 N 0.6520(3) 0.6223(4) 0.8827(6) 0.0221(11) Uani 1 1 d D . . . .
C4 C 0.5641(4) 0.6158(4) 0.6962(7) 0.0190(12) Uani 1 1 d . . . . .
C3 C 0.5110(4) 0.5164(4) 0.5981(7) 0.0195(12) Uani 1 1 d . . . . .
C5 C 0.4459(4) 0.3484(4) 0.4848(7) 0.0224(11) Uani 1 1 d . . . . .
C1 C 0.3769(4) 0.6310(4) 0.3344(7) 0.0206(12) Uani 1 1 d . . . . .
C2 C 0.4177(4) 0.5240(4) 0.4183(7) 0.0184(11) Uani 1 1 d . . . . .
C6 C 0.4384(5) 0.2247(4) 0.4766(8) 0.0286(13) Uani 1 1 d . . . . .
H6A H 0.363141 0.201968 0.374770 0.043 Uiso 1 1 calc R U . . .
H6B H 0.450584 0.195701 0.593140 0.043 Uiso 1 1 calc R U . . .
H6C H 0.496532 0.194271 0.456398 0.043 Uiso 1 1 calc R U . . .
H5 H 0.665(4) 0.689(3) 0.925(7) 0.021(16) Uiso 1 1 d D . . . .
H8 H 0.577(4) 0.373(5) 0.741(5) 0.032(18) Uiso 1 1 d D . . . .

loop_
_atom_site_aniso_label
_atom_site_aniso_U_11
_atom_site_aniso_U_22
_atom_site_aniso_U_33
_atom_site_aniso_U_23
_atom_site_aniso_U_13
_atom_site_aniso_U_12
O3 0.0248(19) 0.025(2) 0.033(2) -0.0008(19) 0.0107(17) 0.0007(16)
O4 0.0219(18) 0.033(2) 0.021(2) 0.0018(17) -0.0025(17) -0.0010(17)
O1 0.0261(19) 0.029(2) 0.018(2) 0.0023(16) 0.0011(17) -0.0004(17)
O8 0.030(2) 0.027(2) 0.031(2) -0.0045(19) 0.0098(18) -0.0025(18)
O2 0.0255(19) 0.021(2) 0.0221(19) -0.0020(16) 0.0063(17) 0.0020(16)
O9 0.042(3) 0.030(3) 0.029(2) -0.004(2) 0.010(2) -0.006(2)
N4 0.015(2) 0.023(2) 0.017(2) -0.003(2) 0.0029(17) -0.0012(19)
N1 0.018(2) 0.027(3) 0.017(2) 0.002(2) 0.005(2) 0.0019(19)
O7 0.045(3) 0.026(2) 0.029(2) -0.005(2) -0.009(2) 0.000(2)
N2 0.020(2) 0.022(2) 0.016(2) 0.0009(19) 0.0040(19) 0.0006(18)
N6 0.023(2) 0.023(2) 0.024(2) 0.004(2) 0.008(2) -0.0003(19)
N3 0.017(2) 0.019(2) 0.019(2) 0.0018(18) 0.0040(19) 0.0025(18)
N7 0.023(2) 0.020(2) 0.021(2) -0.0024(19) 0.0094(19) 0.0003(19)
N8 0.019(2) 0.021(3) 0.017(2) -0.001(2) 0.0044(19) 0.0006(19)
N5 0.019(2) 0.021(3) 0.017(2) 0.000(2) 0.0029(19) 0.003(2)
C4 0.018(3) 0.019(3) 0.018(3) 0.000(2) 0.007(2) 0.001(2)
C3 0.017(2) 0.022(3) 0.019(3) 0.001(2) 0.009(2) 0.000(2)
C5 0.019(2) 0.023(3) 0.021(3) 0.000(2) 0.007(2) 0.000(2)
C1 0.018(2) 0.021(3) 0.020(3) 0.000(2) 0.009(2) 0.000(2)
C2 0.018(2) 0.019(3) 0.015(2) -0.002(2) 0.006(2) -0.002(2)
C6 0.029(3) 0.019(3) 0.030(3) 0.001(3) 0.010(2) 0.000(2)

loop_
_atom_type_symbol
_atom_type_description
_atom_type_scat_dispersion_real
_atom_type_scat_dispersion_imag
_atom_type_scat_source
C C 0.0033 0.0016 'International Tables Vol C Tables 4.2.6.8 and 6.1.1.4'
H H 0.0000 0.0000 'International Tables Vol C Tables 4.2.6.8 and 6.1.1.4'
N N 0.0061 0.0033 'International Tables Vol C Tables 4.2.6.8 and 6.1.1.4'
O O 0.0106 0.0060 'International Tables Vol C Tables 4.2.6.8 and 6.1.1.4'

loop_
_geom_angle_atom_site_label_1
_geom_angle_atom_site_label_2
_geom_angle_atom_site_label_3
_geom_angle
_geom_angle_site_symmetry_1
_geom_angle_site_symmetry_3
_geom_angle_publ_flag
H8A O8 H8B 104.5 . . ?
H9A O9 H9B 104.5 . . ?
C4 N4 N3 118.3(4) . . ?
O1 N1 N2 115.6(4) . . ?
O2 N1 O1 120.3(4) . . ?
O2 N1 N2 124.0(4) . . ?
H7A O7 H7B 104.5 . . ?
N1 N2 C1 118.2(4) . . ?
O3 N6 O4 125.6(5) . . ?
O3 N6 N5 118.9(4) . . ?
O4 N6 N5 115.5(5) . . ?
N4 N3 H3 116.2 . . ?
C1 N3 N4 127.6(4) . . ?
C1 N3 H3 116.2 . . ?
C5 N7 C2 104.7(4) . . ?
C3 N8 C5 107.0(4) . . ?
C3 N8 H8 129(4) . . ?
C5 N8 H8 124(4) . . ?
N6 N5 C4 119.1(5) . . ?
N6 N5 H5 113(4) . . ?
C4 N5 H5 113(4) . . ?
N4 C4 N5 113.3(4) . . ?
N4 C4 C3 120.6(4) . . ?
N5 C4 C3 125.9(5) . . ?
N8 C3 C4 134.7(5) . . ?
N8 C3 C2 106.0(5) . . ?
C2 C3 C4 119.3(5) . . ?
N7 C5 N8 112.2(4) . . ?
N7 C5 C6 125.4(5) . . ?
N8 C5 C6 122.4(5) . . ?
N2 C1 C2 117.3(5) . . ?
N3 C1 N2 128.6(5) . . ?
N3 C1 C2 114.0(4) . . ?
N7 C2 C3 110.1(5) . . ?
N7 C2 C1 129.7(4) . . ?
C3 C2 C1 120.2(5) . . ?
C5 C6 H6A 109.5 . . ?
C5 C6 H6B 109.5 . . ?
C5 C6 H6C 109.5 . . ?
H6A C6 H6B 109.5 . . ?
H6A C6 H6C 109.5 . . ?
H6B C6 H6C 109.5 . . ?

loop_
_geom_bond_atom_site_label_1
_geom_bond_atom_site_label_2
_geom_bond_distance
_geom_bond_site_symmetry_2
_geom_bond_publ_flag
O3 N6 1.226(6) . ?
O4 N6 1.226(6) . ?
O1 N1 1.256(5) . ?
O8 H8A 0.8701 . ?
O8 H8B 0.8699 . ?
O2 N1 1.246(5) . ?
O9 H9A 0.8702 . ?
O9 H9B 0.8698 . ?
N4 N3 1.353(5) . ?
N4 C4 1.313(7) . ?
N1 N2 1.336(6) . ?
O7 H7A 0.8700 . ?
O7 H7B 0.8700 . ?
N2 C1 1.356(6) . ?
N6 N5 1.368(6) . ?
N3 H3 0.8800 . ?
N3 C1 1.347(6) . ?
N7 C5 1.330(6) . ?
N7 C2 1.379(7) . ?
N8 C3 1.359(7) . ?
N8 C5 1.371(7) . ?
N8 H8 0.87(3) . ?
N5 C4 1.405(6) . ?
N5 H5 0.86(3) . ?
C4 C3 1.411(7) . ?
C3 C2 1.393(7) . ?
C5 C6 1.475(7) . ?
C1 C2 1.423(8) . ?
C6 H6A 0.9800 . ?
C6 H6B 0.9800 . ?
C6 H6C 0.9800 . ?

loop_
_geom_hbond_atom_site_label_D
_geom_hbond_atom_site_label_H
_geom_hbond_atom_site_label_A
_geom_hbond_distance_DH
_geom_hbond_distance_HA
_geom_hbond_distance_DA
_geom_hbond_angle_DHA
_geom_hbond_site_symmetry_A
_geom_hbond_publ_flag
O8 H8B O9 0.87 1.86 2.720(7) 167.9 . yes
O9 H9A O8 0.87 1.86 2.722(6) 173.1 2_574 yes
O7 H7A O9 0.87 1.83 2.702(6) 177.7 . yes
O7 H7B N7 0.87 1.96 2.815(6) 165.5 3_556 yes
N3 H3 O8 0.88 2.09 2.812(6) 139.0 2_574 yes
N3 H3 O2 0.88 1.97 2.587(5) 126.5 . yes
N5 H5 O7 0.86(3) 1.79(3) 2.643(6) 177(6) . yes

loop_
_geom_torsion_atom_site_label_1
_geom_torsion_atom_site_label_2
_geom_torsion_atom_site_label_3
_geom_torsion_atom_site_label_4
_geom_torsion
_geom_torsion_site_symmetry_1
_geom_torsion_site_symmetry_2
_geom_torsion_site_symmetry_3
_geom_torsion_site_symmetry_4
_geom_torsion_publ_flag
O3 N6 N5 C4 -19.3(7) . . . . ?
O4 N6 N5 C4 161.9(5) . . . . ?
O1 N1 N2 C1 174.4(5) . . . . ?
O2 N1 N2 C1 -5.7(7) . . . . ?
N4 N3 C1 N2 -175.2(6) . . . . ?
N4 N3 C1 C2 1.5(7) . . . . ?
N4 C4 C3 N8 -178.0(6) . . . . ?
N4 C4 C3 C2 -0.6(7) . . . . ?
N1 N2 C1 N3 -9.9(8) . . . . ?
N1 N2 C1 C2 173.4(4) . . . . ?
N2 C1 C2 N7 -3.9(8) . . . . ?
N2 C1 C2 C3 176.4(5) . . . . ?
N6 N5 C4 N4 -130.8(5) . . . . ?
N6 N5 C4 C3 54.4(7) . . . . ?
N3 N4 C4 N5 -173.9(4) . . . . ?
N3 N4 C4 C3 1.2(7) . . . . ?
N3 C1 C2 N7 179.0(5) . . . . ?
N3 C1 C2 C3 -0.7(7) . . . . ?
N8 C3 C2 N7 -1.3(6) . . . . ?
N8 C3 C2 C1 178.5(5) . . . . ?
N5 C4 C3 N8 -3.5(10) . . . . ?
N5 C4 C3 C2 173.9(5) . . . . ?
C4 N4 N3 C1 -1.8(8) . . . . ?
C4 C3 C2 N7 -179.4(5) . . . . ?
C4 C3 C2 C1 0.3(7) . . . . ?
C3 N8 C5 N7 -1.1(6) . . . . ?
C3 N8 C5 C6 178.6(5) . . . . ?
C5 N7 C2 C3 0.6(6) . . . . ?
C5 N7 C2 C1 -179.1(6) . . . . ?
C5 N8 C3 C4 179.1(6) . . . . ?
C5 N8 C3 C2 1.4(6) . . . . ?
C2 N7 C5 N8 0.3(6) . . . . ?
C2 N7 C5 C6 -179.4(5) . . . . ?
